data_4320723
loop_
_publ_author_name
'Youness Akhriff'
'Juan Server-Carri\'o'
'Amparo Sancho'
'Julia Garc\'ia-Lozano'
'Emilio Escriv\'a'
'Luc\'ia Soto'

_publ_section_title
;
 Two Polymeric Compounds Built from Mononuclear and Tetrameric
 Squarate-Copper(II) Complexes by Deprotonation of
 3,3-Bis(2-imidazolyl)propionic Acid (HBIP). Synthesis, Crystal Structure,
 and Magnetic Characterization of [Cu(HBIP)(BIP)](C4O4)1/2.2H2O and
 [{Cu(BIP)(OH2)}4(\m-C4O4)](ClO4)2.4H2O
;
_journal_name_full 'Inorganic Chemistry'
_journal_page_first 6832
_journal_page_last 6840
_journal_paper_doi 10.1021/ic0106571
_journal_volume 40
_journal_year 2001
_chemical_formula_sum 'C40 H52 Cl2 Cu4 N16 O28'
_chemical_formula_weight 1530.04
_space_group_IT_number 2
_symmetry_cell_setting triclinic
_symmetry_space_group_name_Hall '-P 1'
_symmetry_space_group_name_H-M 'P -1'
_atom_sites_solution_hydrogens mixed
_atom_sites_solution_primary direct
_atom_sites_solution_secondary difmap
_audit_creation_method SHELXL-97
_cell_angle_alpha 72.13(1)
_cell_angle_beta 80.14(1)
_cell_angle_gamma 84.02(1)
_cell_formula_units_Z 1
_cell_length_a 8.010(1)
_cell_length_b 13.073(1)
_cell_length_c 14.561(1)
_cell_measurement_reflns_used 25
_cell_measurement_temperature 295(2)
_cell_measurement_theta_max 17
_cell_measurement_theta_min 10
_cell_volume 1427.6(2)
_computing_cell_refinement 'CAD4 EXPRESS'
_computing_data_collection 'CAD4 EXPRESS'
_computing_data_reduction 'XRAY76 (stewart, 1976)'
_computing_molecular_graphics 'ORTEP3 (Farrugia, 1997)'
_computing_structure_refinement 'SHELXL-97 (Sheldrick, 1997)'
_computing_structure_solution 'SIR92 (Altomare, 1994)'
_diffrn_ambient_temperature 295(2)
_diffrn_measured_fraction_theta_full 1.000
_diffrn_measured_fraction_theta_max 1.000
_diffrn_measurement_device_type 'Enraf Nonius CAD4'
_diffrn_measurement_method 'Omega-2theta scans'
_diffrn_radiation_monochromator graphite
_diffrn_radiation_source 'fine-focus sealed tube'
_diffrn_radiation_type MoK\a
_diffrn_radiation_wavelength 0.71070
_diffrn_reflns_av_R_equivalents 0.0085
_diffrn_reflns_limit_h_max 9
_diffrn_reflns_limit_h_min 0
_diffrn_reflns_limit_k_max 15
_diffrn_reflns_limit_k_min -15
_diffrn_reflns_limit_l_max 17
_diffrn_reflns_limit_l_min -17
_diffrn_reflns_number 5591
_diffrn_reflns_theta_full 24.97
_diffrn_reflns_theta_max 24.97
_diffrn_reflns_theta_min 1.49
_diffrn_standards_decay_% 0
_diffrn_standards_interval_time 90
_diffrn_standards_number 3
_exptl_absorpt_coefficient_mu 1.667
_exptl_absorpt_correction_T_max 0.760
_exptl_absorpt_correction_T_min 0.648
_exptl_absorpt_correction_type empirical
_exptl_absorpt_process_details '(Walker et al., 1983)'
_exptl_crystal_colour blue
_exptl_crystal_density_diffrn 1.780
_exptl_crystal_density_method 'not measured'
_exptl_crystal_description prismatic
_exptl_crystal_F_000 778
_exptl_crystal_size_max 0.25
_exptl_crystal_size_mid 0.20
_exptl_crystal_size_min 0.20
_refine_diff_density_max 0.583
_refine_diff_density_min -0.564
_refine_ls_extinction_method none
_refine_ls_goodness_of_fit_ref 1.067
_refine_ls_hydrogen_treatment constr
_refine_ls_matrix_type full
_refine_ls_number_parameters 406
_refine_ls_number_reflns 5029
_refine_ls_number_restraints 0
_refine_ls_restrained_S_all 1.071
_refine_ls_R_factor_all 0.0549
_refine_ls_R_factor_gt 0.0456
_refine_ls_shift/su_max 0.001
_refine_ls_shift/su_mean 0.000
_refine_ls_structure_factor_coef Fsqd
_refine_ls_weighting_details 'calc w=1/[\s^2^(Fo^2^)+(0.0781P)^2^+1.9693P] where P=(Fo^2^+2Fc^2^)/3'
_refine_ls_weighting_scheme calc
_refine_ls_wR_factor_gt 0.1214
_refine_ls_wR_factor_ref 0.1331
_reflns_number_gt 4177
_reflns_number_total 5029
_reflns_threshold_expression >2sigma(I)
_cod_data_source_file ic0106571_2.cif
_cod_data_source_block '[{Cu(BIP)(OH2)}4(m-C4O4)](ClO4).4H2O'
_cod_database_code 4320723

loop_
_symmetry_equiv_pos_as_xyz
'x, y, z'
'-x, -y, -z'

loop_
_atom_site_label
_atom_site_type_symbol
_atom_site_fract_x
_atom_site_fract_y
_atom_site_fract_z
_atom_site_U_iso_or_equiv
_atom_site_adp_type
_atom_site_occupancy
_atom_site_symmetry_multiplicity
_atom_site_calc_flag
_atom_site_refinement_flags
_atom_site_disorder_assembly
_atom_site_disorder_group
Cu1 Cu 0.04807(6) 0.05230(4) -0.29831(3) 0.02691(16) Uani 1 1 d . . .
Cu2 Cu -0.22242(6) -0.28989(4) 0.04298(3) 0.02537(15) Uani 1 1 d . . .
Cl Cl -0.6378(2) 0.38042(12) -0.59938(14) 0.0765(5) Uani 1 1 d D . .
O5 O -0.5558(8) 0.4441(5) -0.5609(6) 0.129(2) Uani 1 1 d D . .
O6 O -0.5240(14) 0.2960(7) -0.6068(7) 0.218(6) Uani 1 1 d D . .
O7 O -0.6714(13) 0.4274(10) -0.6860(6) 0.209(7) Uani 1 1 d D . .
O8 O -0.7643(15) 0.3426(11) -0.5337(7) 0.217(9) Uani 1 1 d D . .
O11 O -0.7354(4) -0.0257(2) -0.2653(2) 0.0347(7) Uani 1 1 d . . .
O12 O -0.6410(4) 0.0741(3) -0.4142(2) 0.0442(8) Uani 1 1 d . . .
O13 O 0.1308(4) 0.1805(2) -0.2723(2) 0.0410(7) Uani 1 1 d . . .
H13A H 0.2169 0.2200 -0.3110 0.049 Uiso 1 1 d R . .
H13B H 0.1461 0.1631 -0.2046 0.049 Uiso 1 1 d R . .
O21 O 0.5405(3) -0.2747(2) 0.1009(2) 0.0311(6) Uani 1 1 d . . .
O22 O 0.5070(4) -0.4147(3) 0.0520(3) 0.0445(8) Uani 1 1 d . . .
O23 O -0.2836(4) -0.1892(2) -0.0829(2) 0.0337(6) Uani 1 1 d . . .
H23A H -0.3989 -0.1691 -0.0782 0.040 Uiso 1 1 d R . .
H23B H -0.2199 -0.1374 -0.1031 0.040 Uiso 1 1 d R . .
O3 O -0.0820(4) -0.0143(2) -0.1385(2) 0.0329(6) Uani 1 1 d . . .
O4 O -0.1432(4) -0.1491(2) 0.0897(2) 0.0423(8) Uani 1 1 d . . .
O9 O -0.6190(5) -0.1121(4) -0.0779(3) 0.0706(12) Uani 1 1 d . . .
H9A H -0.6705 -0.0990 -0.1319 0.085 Uiso 1 1 d R . .
H9B H -0.5415 -0.0619 -0.0856 0.085 Uiso 1 1 d R . .
O10 O -0.4484(7) 0.0831(4) -0.1465(5) 0.111(2) Uani 1 1 d . . .
H10A H -0.4746 0.1561 -0.1389 0.133 Uiso 1 1 d R . .
H10B H -0.3044 0.0931 -0.1603 0.133 Uiso 1 1 d R . .
N11 N -0.3704(5) 0.2054(3) -0.4215(3) 0.0373(8) Uani 1 1 d . . .
H11 H -0.4591 0.2065 -0.4478 0.045 Uiso 1 1 calc R . .
N12 N -0.1442(4) 0.1460(3) -0.3526(2) 0.0297(7) Uani 1 1 d . . .
N13 N -0.0080(4) -0.0617(3) -0.3495(2) 0.0271(7) Uani 1 1 d . . .
N14 N -0.1230(5) -0.1452(3) -0.4293(3) 0.0360(8) Uani 1 1 d . . .
H14 H -0.1932 -0.1604 -0.4611 0.043 Uiso 1 1 calc R . .
N21 N 0.2386(4) -0.4132(3) -0.0585(3) 0.0365(8) Uani 1 1 d . . .
H21 H 0.3335 -0.4495 -0.0499 0.044 Uiso 1 1 calc R . .
N22 N -0.0076(4) -0.3325(3) -0.0271(2) 0.0296(7) Uani 1 1 d . . .
N23 N -0.1613(4) -0.3847(3) 0.1682(2) 0.0289(7) Uani 1 1 d . . .
N24 N -0.0117(5) -0.4800(3) 0.2800(3) 0.0425(9) Uani 1 1 d . . .
H24 H 0.0738 -0.5126 0.3075 0.051 Uiso 1 1 calc R . .
C11 C -0.6170(5) 0.0070(4) -0.3364(3) 0.0330(9) Uani 1 1 d . . .
C12 C -0.4413(5) -0.0451(4) -0.3199(3) 0.0363(10) Uani 1 1 d . . .
H12A H -0.4390 -0.1196 -0.3194 0.044 Uiso 1 1 calc R . .
H12B H -0.4208 -0.0447 -0.2563 0.044 Uiso 1 1 calc R . .
C13 C -0.2972(5) 0.0109(3) -0.3973(3) 0.0298(9) Uani 1 1 d . . .
H13 H -0.3318 0.0225 -0.4613 0.036 Uiso 1 1 calc R . .
C14 C -0.2684(5) 0.1192(3) -0.3894(3) 0.0293(8) Uani 1 1 d . . .
C15 C -0.3113(6) 0.2916(4) -0.4057(4) 0.0431(11) Uani 1 1 d . . .
H15 H -0.3583 0.3618 -0.4209 0.052 Uiso 1 1 calc R . .
C16 C -0.1724(6) 0.2551(4) -0.3640(3) 0.0399(10) Uani 1 1 d . . .
H16 H -0.1048 0.2967 -0.3453 0.048 Uiso 1 1 calc R . .
C17 C -0.1411(5) -0.0622(3) -0.3927(3) 0.0287(8) Uani 1 1 d . . .
C18 C 0.0968(5) -0.1502(3) -0.3600(3) 0.0318(9) Uani 1 1 d . . .
H18 H 0.2006 -0.1703 -0.3373 0.038 Uiso 1 1 calc R . .
C19 C 0.0245(6) -0.2017(3) -0.4079(3) 0.0372(10) Uani 1 1 d . . .
H19 H 0.0671 -0.2642 -0.4235 0.045 Uiso 1 1 calc R . .
C21 C 0.4509(5) -0.3437(3) 0.0901(3) 0.0298(9) Uani 1 1 d . . .
C22 C 0.2623(5) -0.3324(4) 0.1291(3) 0.0342(9) Uani 1 1 d . . .
H22A H 0.2181 -0.2610 0.0962 0.041 Uiso 1 1 calc R . .
H22B H 0.2501 -0.3390 0.1981 0.041 Uiso 1 1 calc R . .
C23 C 0.1547(5) -0.4164(3) 0.1154(3) 0.0282(8) Uani 1 1 d . . .
H23 H 0.2188 -0.4861 0.1309 0.034 Uiso 1 1 calc R . .
C24 C 0.1245(5) -0.3885(3) 0.0116(3) 0.0281(8) Uani 1 1 d . . .
C25 C 0.1793(6) -0.3713(4) -0.1454(3) 0.0424(11) Uani 1 1 d . . .
H25 H 0.2332 -0.3759 -0.2060 0.051 Uiso 1 1 calc R . .
C26 C 0.0270(6) -0.3218(4) -0.1262(3) 0.0379(10) Uani 1 1 d . . .
H26 H -0.0437 -0.2863 -0.1720 0.046 Uiso 1 1 calc R . .
C27 C -0.0076(5) -0.4269(3) 0.1851(3) 0.0310(9) Uani 1 1 d . . .
C28 C -0.2661(6) -0.4140(4) 0.2566(3) 0.0382(10) Uani 1 1 d . . .
H28 H -0.3816 -0.3954 0.2666 0.046 Uiso 1 1 calc R . .
C29 C -0.1756(6) -0.4735(4) 0.3262(3) 0.0465(12) Uani 1 1 d . . .
H29 H -0.2156 -0.5039 0.3919 0.056 Uiso 1 1 calc R . .
C3 C -0.0360(5) -0.0065(3) -0.0628(3) 0.0256(8) Uani 1 1 d . . .
C4 C -0.0652(5) -0.0671(3) 0.0404(3) 0.0278(8) Uani 1 1 d . . .

loop_
_atom_site_aniso_label
_atom_site_aniso_U_11
_atom_site_aniso_U_22
_atom_site_aniso_U_33
_atom_site_aniso_U_23
_atom_site_aniso_U_13
_atom_site_aniso_U_12
Cu1 0.0268(3) 0.0301(3) 0.0259(3) -0.0106(2) -0.00453(19) -0.0025(2)
Cu2 0.0227(3) 0.0255(3) 0.0271(3) -0.0076(2) -0.00206(19) -0.00061(18)
Cl 0.0789(10) 0.0453(8) 0.1006(12) 0.0102(8) -0.0499(10) -0.0183(7)
O5 0.120(5) 0.090(4) 0.195(7) -0.052(4) -0.036(5) -0.034(4)
O6 0.150(13) 0.161(8) 0.187(10) -0.124(7) -0.197(10) 0.170(9)
O7 0.201(10) 0.196(19) 0.141(8) -0.022(10) -0.109(8) 0.117(11)
O8 0.258(15) 0.246(18) 0.221(11) -0.227(12) 0.161(10) -0.322(15)
O11 0.0267(14) 0.0429(17) 0.0332(16) -0.0081(13) -0.0057(12) -0.0028(12)
O12 0.0328(16) 0.063(2) 0.0315(17) -0.0056(15) -0.0076(13) -0.0021(15)
O13 0.054(2) 0.0384(17) 0.0347(17) -0.0118(14) -0.0083(14) -0.0177(15)
O21 0.0241(14) 0.0316(15) 0.0408(16) -0.0160(13) -0.0040(12) -0.0003(12)
O22 0.0331(16) 0.0459(18) 0.067(2) -0.0371(17) -0.0075(15) 0.0065(14)
O23 0.0322(15) 0.0306(15) 0.0357(16) -0.0050(12) -0.0079(12) 0.0001(12)
O3 0.0401(16) 0.0366(16) 0.0247(14) -0.0110(12) -0.0034(12) -0.0109(13)
O4 0.063(2) 0.0364(17) 0.0295(16) -0.0067(13) -0.0047(14) -0.0251(15)
O9 0.041(2) 0.101(3) 0.050(2) 0.000(2) -0.0047(17) 0.014(2)
O10 0.077(3) 0.085(3) 0.191(6) -0.091(4) 0.022(4) -0.009(3)
N11 0.0320(19) 0.039(2) 0.040(2) -0.0105(17) -0.0105(16) 0.0079(16)
N12 0.0327(18) 0.0282(17) 0.0297(18) -0.0126(14) -0.0020(14) -0.0001(14)
N13 0.0253(16) 0.0297(17) 0.0271(17) -0.0102(14) -0.0035(13) 0.0000(13)
N14 0.0367(19) 0.038(2) 0.041(2) -0.0221(17) -0.0064(16) -0.0042(16)
N21 0.0280(18) 0.042(2) 0.039(2) -0.0152(17) -0.0013(15) 0.0078(15)
N22 0.0296(17) 0.0302(18) 0.0279(17) -0.0086(14) -0.0038(14) 0.0024(14)
N23 0.0263(17) 0.0289(17) 0.0288(17) -0.0055(14) -0.0018(14) -0.0026(14)
N24 0.038(2) 0.049(2) 0.032(2) 0.0025(17) -0.0096(16) -0.0039(18)
C11 0.026(2) 0.043(2) 0.035(2) -0.018(2) -0.0043(17) -0.0041(18)
C12 0.026(2) 0.040(2) 0.037(2) -0.0047(19) -0.0024(17) -0.0020(18)
C13 0.029(2) 0.036(2) 0.027(2) -0.0106(17) -0.0059(16) -0.0022(17)
C14 0.0269(19) 0.032(2) 0.026(2) -0.0066(16) -0.0015(16) 0.0006(16)
C15 0.050(3) 0.030(2) 0.048(3) -0.015(2) -0.007(2) 0.010(2)
C16 0.049(3) 0.033(2) 0.042(3) -0.018(2) -0.006(2) 0.001(2)
C17 0.029(2) 0.031(2) 0.027(2) -0.0113(17) -0.0001(16) -0.0063(16)
C18 0.030(2) 0.026(2) 0.035(2) -0.0083(17) 0.0014(17) 0.0035(16)
C19 0.041(2) 0.030(2) 0.042(2) -0.0158(19) 0.0030(19) -0.0009(18)
C21 0.026(2) 0.030(2) 0.033(2) -0.0088(17) -0.0036(16) -0.0006(16)
C22 0.029(2) 0.039(2) 0.038(2) -0.0179(19) -0.0022(17) -0.0022(18)
C23 0.0233(19) 0.030(2) 0.031(2) -0.0075(16) -0.0062(16) 0.0013(16)
C24 0.0265(19) 0.0248(19) 0.031(2) -0.0077(16) -0.0010(16) -0.0027(15)
C25 0.048(3) 0.048(3) 0.031(2) -0.017(2) 0.001(2) 0.005(2)
C26 0.040(2) 0.044(3) 0.028(2) -0.0122(19) -0.0029(18) 0.004(2)
C27 0.031(2) 0.029(2) 0.031(2) -0.0033(17) -0.0051(17) -0.0060(17)
C28 0.031(2) 0.044(3) 0.035(2) -0.006(2) 0.0014(18) -0.0064(19)
C29 0.044(3) 0.058(3) 0.029(2) -0.003(2) 0.002(2) -0.010(2)
C3 0.0282(19) 0.0240(19) 0.0257(19) -0.0103(15) -0.0012(15) -0.0017(15)
C4 0.030(2) 0.0261(19) 0.029(2) -0.0104(16) -0.0038(16) -0.0033(16)

loop_
_atom_type_symbol
_atom_type_description
_atom_type_scat_dispersion_real
_atom_type_scat_dispersion_imag
_atom_type_scat_source
Cu Cu 0.3201 1.2651 'International Tables Vol C Tables 4.2.6.8 and 6.1.1.4'
Cl Cl 0.1484 0.1585 'International Tables Vol C Tables 4.2.6.8 and 6.1.1.4'
O O 0.0106 0.0060 'International Tables Vol C Tables 4.2.6.8 and 6.1.1.4'
N N 0.0061 0.0033 'International Tables Vol C Tables 4.2.6.8 and 6.1.1.4'
C C 0.0033 0.0016 'International Tables Vol C Tables 4.2.6.8 and 6.1.1.4'
H H 0.0000 0.0000 'International Tables Vol C Tables 4.2.6.8 and 6.1.1.4'

loop_
_geom_angle_atom_site_label_1
_geom_angle_atom_site_label_2
_geom_angle_atom_site_label_3
_geom_angle
_geom_angle_site_symmetry_1
_geom_angle_site_symmetry_3
_geom_angle_publ_flag
O11 Cu1 N13 91.26(13) 1_655 . ?
O11 Cu1 N12 169.76(13) 1_655 . ?
N13 Cu1 N12 90.35(13) . . ?
O11 Cu1 O13 87.82(13) 1_655 . ?
N13 Cu1 O13 168.82(13) . . ?
N12 Cu1 O13 88.65(13) . . ?
O11 Cu1 O3 91.21(11) 1_655 . ?
N13 Cu1 O3 98.49(12) . . ?
N12 Cu1 O3 98.56(12) . . ?
O13 Cu1 O3 92.66(11) . . ?
O21 Cu2 N22 165.23(13) 1_455 . ?
O21 Cu2 N23 91.70(13) 1_455 . ?
N22 Cu2 N23 90.73(14) . . ?
O21 Cu2 O23 88.10(12) 1_455 . ?
N22 Cu2 O23 89.94(13) . . ?
N23 Cu2 O23 178.09(13) . . ?
O21 Cu2 O4 92.87(12) 1_455 . ?
N22 Cu2 O4 101.83(13) . . ?
N23 Cu2 O4 86.15(12) . . ?
O23 Cu2 O4 91.96(11) . . ?
O7 Cl O8 116.6(8) . . ?
O7 Cl O6 105.9(6) . . ?
O8 Cl O6 108.1(8) . . ?
O7 Cl O5 114.2(7) . . ?
O8 Cl O5 105.9(5) . . ?
O6 Cl O5 105.6(5) . . ?
C11 O11 Cu1 109.6(3) . 1_455 ?
Cu1 O13 H13A 123.6 . . ?
Cu1 O13 H13B 110.3 . . ?
H13A O13 H13B 109.9 . . ?
C21 O21 Cu2 111.6(2) . 1_655 ?
Cu2 O23 H23A 111.9 . . ?
Cu2 O23 H23B 110.1 . . ?
H23A O23 H23B 114.3 . . ?
C3 O3 Cu1 127.6(2) . . ?
C4 O4 Cu2 130.3(3) . . ?
H9A O9 H9B 111.8 . . ?
H10A O10 H10B 92.7 . . ?
C14 N11 C15 108.7(4) . . ?
C14 N11 H11 125.6 . . ?
C15 N11 H11 125.6 . . ?
C14 N12 C16 105.6(4) . . ?
C14 N12 Cu1 127.8(3) . . ?
C16 N12 Cu1 126.6(3) . . ?
C17 N13 C18 105.8(3) . . ?
C17 N13 Cu1 127.4(3) . . ?
C18 N13 Cu1 126.2(3) . . ?
C17 N14 C19 108.6(4) . . ?
C17 N14 H14 125.7 . . ?
C19 N14 H14 125.7 . . ?
C24 N21 C25 108.7(4) . . ?
C24 N21 H21 125.6 . . ?
C25 N21 H21 125.6 . . ?
C24 N22 C26 106.2(3) . . ?
C24 N22 Cu2 127.2(3) . . ?
C26 N22 Cu2 126.1(3) . . ?
C27 N23 C28 106.4(3) . . ?
C27 N23 Cu2 126.3(3) . . ?
C28 N23 Cu2 127.1(3) . . ?
C27 N24 C29 108.6(4) . . ?
C27 N24 H24 125.7 . . ?
C29 N24 H24 125.7 . . ?
O12 C11 O11 123.4(4) . . ?
O12 C11 C12 121.4(4) . . ?
O11 C11 C12 115.2(4) . . ?
C11 C12 C13 113.8(3) . . ?
C11 C12 H12A 108.8 . . ?
C13 C12 H12A 108.8 . . ?
C11 C12 H12B 108.8 . . ?
C13 C12 H12B 108.8 . . ?
H12A C12 H12B 107.7 . . ?
C17 C13 C14 113.0(3) . . ?
C17 C13 C12 109.5(3) . . ?
C14 C13 C12 112.3(3) . . ?
C17 C13 H13 107.3 . . ?
C14 C13 H13 107.3 . . ?
C12 C13 H13 107.3 . . ?
N12 C14 N11 109.9(4) . . ?
N12 C14 C13 128.0(4) . . ?
N11 C14 C13 122.1(4) . . ?
C16 C15 N11 106.2(4) . . ?
C16 C15 H15 126.9 . . ?
N11 C15 H15 126.9 . . ?
C15 C16 N12 109.6(4) . . ?
C15 C16 H16 125.2 . . ?
N12 C16 H16 125.2 . . ?
N13 C17 N14 109.8(4) . . ?
N13 C17 C13 128.3(4) . . ?
N14 C17 C13 121.8(4) . . ?
C19 C18 N13 109.0(4) . . ?
C19 C18 H18 125.5 . . ?
N13 C18 H18 125.5 . . ?
C18 C19 N14 106.7(4) . . ?
C18 C19 H19 126.7 . . ?
N14 C19 H19 126.7 . . ?
O22 C21 O21 124.4(4) . . ?
O22 C21 C22 121.3(4) . . ?
O21 C21 C22 114.3(3) . . ?
C21 C22 C23 113.8(3) . . ?
C21 C22 H22A 108.8 . . ?
C23 C22 H22A 108.8 . . ?
C21 C22 H22B 108.8 . . ?
C23 C22 H22B 108.8 . . ?
H22A C22 H22B 107.7 . . ?
C27 C23 C24 112.1(3) . . ?
C27 C23 C22 110.0(3) . . ?
C24 C23 C22 110.9(3) . . ?
C27 C23 H23 107.9 . . ?
C24 C23 H23 107.9 . . ?
C22 C23 H23 107.9 . . ?
N22 C24 N21 109.7(4) . . ?
N22 C24 C23 127.5(4) . . ?
N21 C24 C23 122.7(4) . . ?
C26 C25 N21 106.3(4) . . ?
C26 C25 H25 126.9 . . ?
N21 C25 H25 126.9 . . ?
C25 C26 N22 109.0(4) . . ?
C25 C26 H26 125.5 . . ?
N22 C26 H26 125.5 . . ?
N23 C27 N24 109.7(4) . . ?
N23 C27 C23 128.7(4) . . ?
N24 C27 C23 121.6(4) . . ?
C29 C28 N23 109.5(4) . . ?
C29 C28 H28 125.2 . . ?
N23 C28 H28 125.2 . . ?
C28 C29 N24 105.8(4) . . ?
C28 C29 H29 127.1 . . ?
N24 C29 H29 127.1 . . ?
O3 C3 C4 134.6(4) . . ?
O3 C3 C4 135.6(4) . 2 ?
C4 C3 C4 89.8(3) . 2 ?
O4 C4 C3 135.1(4) . . ?
O4 C4 C3 134.7(4) . 2 ?
C3 C4 C3 90.2(3) . 2 ?

loop_
_geom_bond_atom_site_label_1
_geom_bond_atom_site_label_2
_geom_bond_distance
_geom_bond_site_symmetry_2
_geom_bond_publ_flag
Cu1 O11 1.974(3) 1_655 ?
Cu1 N13 1.978(3) . ?
Cu1 N12 1.982(3) . ?
Cu1 O13 2.024(3) . ?
Cu1 O3 2.318(3) . ?
Cu2 O21 1.958(3) 1_455 ?
Cu2 N22 1.965(3) . ?
Cu2 N23 1.973(3) . ?
Cu2 O23 2.007(3) . ?
Cu2 O4 2.326(3) . ?
Cl O7 1.283(7) . ?
Cl O8 1.292(7) . ?
Cl O6 1.375(7) . ?
Cl O5 1.402(6) . ?
O11 C11 1.277(5) . ?
O11 Cu1 1.974(3) 1_455 ?
O12 C11 1.234(5) . ?
O13 H13A 0.9070 . ?
O13 H13B 0.9671 . ?
O21 C21 1.271(5) . ?
O21 Cu2 1.958(3) 1_655 ?
O22 C21 1.230(5) . ?
O23 H23A 0.9300 . ?
O23 H23B 0.8394 . ?
O3 C3 1.256(5) . ?
O4 C4 1.252(5) . ?
O9 H9A 0.9124 . ?
O9 H9B 0.9188 . ?
O10 H10A 0.9910 . ?
O10 H10B 1.1506 . ?
N11 C14 1.331(5) . ?
N11 C15 1.361(6) . ?
N11 H11 0.8600 . ?
N12 C14 1.330(5) . ?
N12 C16 1.384(5) . ?
N13 C17 1.329(5) . ?
N13 C18 1.389(5) . ?
N14 C17 1.334(5) . ?
N14 C19 1.357(6) . ?
N14 H14 0.8600 . ?
N21 C24 1.342(5) . ?
N21 C25 1.362(6) . ?
N21 H21 0.8600 . ?
N22 C24 1.327(5) . ?
N22 C26 1.388(5) . ?
N23 C27 1.327(5) . ?
N23 C28 1.380(5) . ?
N24 C27 1.340(5) . ?
N24 C29 1.376(6) . ?
N24 H24 0.8600 . ?
C11 C12 1.523(6) . ?
C12 C13 1.537(6) . ?
C12 H12A 0.9700 . ?
C12 H12B 0.9700 . ?
C13 C17 1.491(6) . ?
C13 C14 1.500(6) . ?
C13 H13 0.9800 . ?
C15 C16 1.333(7) . ?
C15 H15 0.9300 . ?
C16 H16 0.9300 . ?
C18 C19 1.335(6) . ?
C18 H18 0.9300 . ?
C19 H19 0.9300 . ?
C21 C22 1.530(5) . ?
C22 C23 1.543(6) . ?
C22 H22A 0.9700 . ?
C22 H22B 0.9700 . ?
C23 C27 1.496(6) . ?
C23 C24 1.498(5) . ?
C23 H23 0.9800 . ?
C25 C26 1.347(6) . ?
C25 H25 0.9300 . ?
C26 H26 0.9300 . ?
C28 C29 1.344(7) . ?
C28 H28 0.9300 . ?
C29 H29 0.9300 . ?
C3 C4 1.458(5) . ?
C3 C4 1.462(5) 2 ?
C4 C3 1.462(5) 2 ?

loop_
_geom_hbond_atom_site_label_D
_geom_hbond_atom_site_label_H
_geom_hbond_atom_site_label_A
_geom_hbond_distance_DH
_geom_hbond_distance_HA
_geom_hbond_distance_DA
_geom_hbond_angle_DHA
_geom_hbond_site_symmetry_A
O13 H13B O4 0.97 1.62 2.581(4) 169.7 2
O23 H23A O9 0.93 1.84 2.766(5) 172.8 .
O23 H23B O3 0.84 1.93 2.771(4) 174.6 .
O9 H9A O11 0.91 2.01 2.890(5) 160.2 .
O9 H9B O10 0.92 1.99 2.842(7) 152.7 .
O10 H10A O21 0.99 1.80 2.779(5) 168.6 2
O10 H10B O3 1.15 2.16 3.082(6) 135.4 .
N11 H11 O6 0.86 2.37 3.012(8) 131.6 .
N14 H14 O12 0.86 2.36 3.072(5) 139.9 2_454
N21 H21 O22 0.86 2.08 2.864(5) 151.0 2_645
N24 H24 O7 0.86 2.12 2.924(9) 156.3 1_646

loop_
_geom_torsion_atom_site_label_1
_geom_torsion_atom_site_label_2
_geom_torsion_atom_site_label_3
_geom_torsion_atom_site_label_4
_geom_torsion
_geom_torsion_site_symmetry_1
_geom_torsion_site_symmetry_2
_geom_torsion_site_symmetry_3
_geom_torsion_site_symmetry_4
_geom_torsion_publ_flag
O11 Cu1 O3 C3 55.8(3) 1_655 . . . ?
N13 Cu1 O3 C3 147.2(3) . . . . ?
N12 Cu1 O3 C3 -121.1(3) . . . . ?
O13 Cu1 O3 C3 -32.1(3) . . . . ?
O21 Cu2 O4 C4 -127.6(4) 1_455 . . . ?
N22 Cu2 O4 C4 50.9(4) . . . . ?
N23 Cu2 O4 C4 140.8(4) . . . . ?
O23 Cu2 O4 C4 -39.4(4) . . . . ?
O11 Cu1 N12 C14 110.0(7) 1_655 . . . ?
N13 Cu1 N12 C14 10.9(3) . . . . ?
O13 Cu1 N12 C14 179.8(3) . . . . ?
O3 Cu1 N12 C14 -87.7(3) . . . . ?
O11 Cu1 N12 C16 -67.0(8) 1_655 . . . ?
N13 Cu1 N12 C16 -166.0(3) . . . . ?
O13 Cu1 N12 C16 2.9(3) . . . . ?
O3 Cu1 N12 C16 95.4(3) . . . . ?
O11 Cu1 N13 C17 -175.7(3) 1_655 . . . ?
N12 Cu1 N13 C17 -5.8(3) . . . . ?
O13 Cu1 N13 C17 -90.6(7) . . . . ?
O3 Cu1 N13 C17 92.9(3) . . . . ?
O11 Cu1 N13 C18 -5.7(3) 1_655 . . . ?
N12 Cu1 N13 C18 164.2(3) . . . . ?
O13 Cu1 N13 C18 79.4(8) . . . . ?
O3 Cu1 N13 C18 -97.1(3) . . . . ?
O21 Cu2 N22 C24 -110.0(5) 1_455 . . . ?
N23 Cu2 N22 C24 -10.5(3) . . . . ?
O23 Cu2 N22 C24 167.7(3) . . . . ?
O4 Cu2 N22 C24 75.7(3) . . . . ?
O21 Cu2 N22 C26 61.1(7) 1_455 . . . ?
N23 Cu2 N22 C26 160.5(4) . . . . ?
O23 Cu2 N22 C26 -21.2(4) . . . . ?
O4 Cu2 N22 C26 -113.2(3) . . . . ?
O21 Cu2 N23 C27 -178.1(3) 1_455 . . . ?
N22 Cu2 N23 C27 16.5(3) . . . . ?
O23 Cu2 N23 C27 -94(4) . . . . ?
O4 Cu2 N23 C27 -85.3(3) . . . . ?
O21 Cu2 N23 C28 -3.0(4) 1_455 . . . ?
N22 Cu2 N23 C28 -168.5(4) . . . . ?
O23 Cu2 N23 C28 81(4) . . . . ?
O4 Cu2 N23 C28 89.7(4) . . . . ?
Cu1 O11 C11 O12 -2.7(5) 1_455 . . . ?
Cu1 O11 C11 C12 178.8(3) 1_455 . . . ?
O12 C11 C12 C13 12.9(6) . . . . ?
O11 C11 C12 C13 -168.6(4) . . . . ?
C11 C12 C13 C17 -163.4(3) . . . . ?
C11 C12 C13 C14 70.2(5) . . . . ?
C16 N12 C14 N11 -0.5(5) . . . . ?
Cu1 N12 C14 N11 -177.9(3) . . . . ?
C16 N12 C14 C13 178.8(4) . . . . ?
Cu1 N12 C14 C13 1.4(6) . . . . ?
C15 N11 C14 N12 0.2(5) . . . . ?
C15 N11 C14 C13 -179.2(4) . . . . ?
C17 C13 C14 N12 -20.7(6) . . . . ?
C12 C13 C14 N12 103.7(5) . . . . ?
C17 C13 C14 N11 158.6(4) . . . . ?
C12 C13 C14 N11 -77.0(5) . . . . ?
C14 N11 C15 C16 0.1(5) . . . . ?
N11 C15 C16 N12 -0.4(5) . . . . ?
C14 N12 C16 C15 0.6(5) . . . . ?
Cu1 N12 C16 C15 178.1(3) . . . . ?
C18 N13 C17 N14 -0.4(4) . . . . ?
Cu1 N13 C17 N14 171.3(3) . . . . ?
C18 N13 C17 C13 175.8(4) . . . . ?
Cu1 N13 C17 C13 -12.6(6) . . . . ?
C19 N14 C17 N13 1.1(5) . . . . ?
C19 N14 C17 C13 -175.3(4) . . . . ?
C14 C13 C17 N13 26.7(6) . . . . ?
C12 C13 C17 N13 -99.3(5) . . . . ?
C14 C13 C17 N14 -157.6(4) . . . . ?
C12 C13 C17 N14 76.5(5) . . . . ?
C17 N13 C18 C19 -0.5(5) . . . . ?
Cu1 N13 C18 C19 -172.3(3) . . . . ?
N13 C18 C19 N14 1.2(5) . . . . ?
C17 N14 C19 C18 -1.4(5) . . . . ?
Cu2 O21 C21 O22 3.1(5) 1_655 . . . ?
Cu2 O21 C21 C22 -177.0(3) 1_655 . . . ?
O22 C21 C22 C23 -0.2(6) . . . . ?
O21 C21 C22 C23 179.9(3) . . . . ?
C21 C22 C23 C27 159.2(3) . . . . ?
C21 C22 C23 C24 -76.2(4) . . . . ?
C26 N22 C24 N21 -0.1(5) . . . . ?
Cu2 N22 C24 N21 172.3(3) . . . . ?
C26 N22 C24 C23 176.1(4) . . . . ?
Cu2 N22 C24 C23 -11.4(6) . . . . ?
C25 N21 C24 N22 0.4(5) . . . . ?
C25 N21 C24 C23 -176.1(4) . . . . ?
C27 C23 C24 N22 29.8(6) . . . . ?
C22 C23 C24 N22 -93.6(5) . . . . ?
C27 C23 C24 N21 -154.4(4) . . . . ?
C22 C23 C24 N21 82.2(5) . . . . ?
C24 N21 C25 C26 -0.5(5) . . . . ?
N21 C25 C26 N22 0.4(5) . . . . ?
C24 N22 C26 C25 -0.2(5) . . . . ?
Cu2 N22 C26 C25 -172.8(3) . . . . ?
C28 N23 C27 N24 -0.7(5) . . . . ?
Cu2 N23 C27 N24 175.1(3) . . . . ?
C28 N23 C27 C23 -177.4(4) . . . . ?
Cu2 N23 C27 C23 -1.6(6) . . . . ?
C29 N24 C27 N23 1.2(5) . . . . ?
C29 N24 C27 C23 178.1(4) . . . . ?
C24 C23 C27 N23 -22.9(6) . . . . ?
C22 C23 C27 N23 100.9(5) . . . . ?
C24 C23 C27 N24 160.7(4) . . . . ?
C22 C23 C27 N24 -75.4(5) . . . . ?
C27 N23 C28 C29 0.0(5) . . . . ?
Cu2 N23 C28 C29 -175.8(3) . . . . ?
N23 C28 C29 N24 0.7(6) . . . . ?
C27 N24 C29 C28 -1.1(5) . . . . ?
Cu1 O3 C3 C4 -157.3(3) . . . . ?
Cu1 O3 C3 C4 24.1(6) . . . 2 ?
Cu2 O4 C4 C3 22.2(7) . . . . ?
Cu2 O4 C4 C3 -156.9(4) . . . 2 ?
O3 C3 C4 O4 1.6(8) . . . . ?
C4 C3 C4 O4 -179.3(6) 2 . . . ?
O3 C3 C4 C3 -179.0(6) . . . 2 ?
C4 C3 C4 C3 0.0 2 . . 2 ?
